data_7135227
loop_
_publ_author_name
'Li, Wenkai'
'Fu, Liling'
'Xu, Yongqiang'
'Zhou, Yuhan'
'Qu, Jingping'
'Wang, Baomin'

_publ_section_title
;
 Atroposelective synthesis of isoquinolinone bearing two distinct
 C&#x2212;N axes via cobalt-catalyzed enantioselective C&#x2212;H
 activation/annulation
;
_journal_name_full 'Chemical Communications'
_journal_paper_doi 10.1039/D5CC05883J
_journal_year 2025
_chemical_formula_moiety 'C37 H27 N3 O3 S, 2(C H2 Cl2)'
_chemical_formula_sum 'C39 H31 Cl4 N3 O3 S'
_chemical_formula_weight 763.53
_chemical_name_systematic 3aa
_space_group_crystal_system monoclinic
_space_group_IT_number 4
_space_group_name_Hall 'P 2yb'
_space_group_name_H-M_alt 'P 1 21 1'
_atom_sites_solution_hydrogens geom
_atom_sites_solution_primary dual
_audit_creation_date 2025-06-20
_audit_creation_method
;
Olex2 1.5
(compiled 2022.04.07 svn.rca3783a0 for OlexSys, GUI svn.r6498)
;
_audit_update_record
;
2025-10-15 deposited with the CCDC.	2025-11-25 downloaded from the CCDC.
;
_cell_angle_alpha 90
_cell_angle_beta 92.231(3)
_cell_angle_gamma 90
_cell_formula_units_Z 2
_cell_length_a 12.1261(17)
_cell_length_b 9.8525(14)
_cell_length_c 15.413(2)
_cell_measurement_reflns_used 9968
_cell_measurement_temperature 240.00
_cell_measurement_theta_max 25.07
_cell_measurement_theta_min 2.64
_cell_volume 1840.0(4)
_computing_cell_refinement 'SAINT V8.40B (?, 2016)'
_computing_data_reduction 'SAINT V8.40B (?, 2016)'
_computing_molecular_graphics 'Olex2 1.5 (Dolomanov et al., 2009)'
_computing_publication_material 'Olex2 1.5 (Dolomanov et al., 2009)'
_computing_structure_refinement 'SHELXL 2018/3 (Sheldrick, 2015)'
_computing_structure_solution 'SHELXT 2018/2 (Sheldrick, 2018)'
_diffrn_ambient_temperature 240.00
_diffrn_measured_fraction_theta_full 0.999
_diffrn_measured_fraction_theta_max 0.998
_diffrn_measurement_device_type 'Bruker APEX-II CCD'
_diffrn_measurement_method '\f and \w scans'
_diffrn_radiation_type MoK\a
_diffrn_radiation_wavelength 0.71073
_diffrn_reflns_av_R_equivalents 0.0558
_diffrn_reflns_av_unetI/netI 0.0444
_diffrn_reflns_Laue_measured_fraction_full 0.999
_diffrn_reflns_Laue_measured_fraction_max 0.998
_diffrn_reflns_limit_h_max 16
_diffrn_reflns_limit_h_min -16
_diffrn_reflns_limit_k_max 13
_diffrn_reflns_limit_k_min -13
_diffrn_reflns_limit_l_max 20
_diffrn_reflns_limit_l_min -20
_diffrn_reflns_number 60954
_diffrn_reflns_point_group_measured_fraction_full 0.999
_diffrn_reflns_point_group_measured_fraction_max 0.998
_diffrn_reflns_theta_full 25.242
_diffrn_reflns_theta_max 28.049
_diffrn_reflns_theta_min 2.645
_diffrn_source_current 40.0
_diffrn_source_power 1.8
_diffrn_source_voltage 45.0
_diffrn_standards_number 0
_exptl_absorpt_coefficient_mu 0.420
_exptl_absorpt_correction_T_max 0.7456
_exptl_absorpt_correction_T_min 0.6698
_exptl_absorpt_correction_type none
_exptl_absorpt_process_details
;
SADABS-2016/2 (Bruker,2016/2) was used for absorption correction.
wR2(int) was 0.1531 before and 0.0556 after correction.
The Ratio of minimum to maximum transmission is 0.8983.
The \l/2 correction factor is Not present.
;
_exptl_crystal_density_diffrn 1.378
_exptl_crystal_description block
_exptl_crystal_F_000 788
_exptl_crystal_size_max 0.4
_exptl_crystal_size_mid 0.2
_exptl_crystal_size_min 0.1
_refine_diff_density_max 0.822
_refine_diff_density_min -0.497
_refine_diff_density_rms 0.075
_refine_ls_abs_structure_details
;
 Flack x determined using 2039 quotients [(I+)-(I-)]/[(I+)+(I-)]
 (Parsons, Flack and Wagner, Acta Cryst. B69 (2013) 249-259).
;
_refine_ls_abs_structure_Flack 0.028(19)
_refine_ls_extinction_method none
_refine_ls_goodness_of_fit_ref 1.025
_refine_ls_hydrogen_treatment constr
_refine_ls_matrix_type full
_refine_ls_number_parameters 508
_refine_ls_number_reflns 8912
_refine_ls_number_restraints 161
_refine_ls_restrained_S_all 1.053
_refine_ls_R_factor_all 0.1212
_refine_ls_R_factor_gt 0.0757
_refine_ls_shift/su_max 0.000
_refine_ls_shift/su_mean 0.000
_refine_ls_structure_factor_coef Fsqd
_refine_ls_weighting_details 'w=1/[\s^2^(Fo^2^)+(0.1380P)^2^+0.4114P] where P=(Fo^2^+2Fc^2^)/3'
_refine_ls_weighting_scheme calc
_refine_ls_wR_factor_gt 0.1946
_refine_ls_wR_factor_ref 0.2286
_reflns_Friedel_coverage 0.891
_reflns_Friedel_fraction_full 1.000
_reflns_Friedel_fraction_max 0.998
_reflns_number_gt 5696
_reflns_number_total 8912
_reflns_threshold_expression 'I > 2\s(I)'
_cod_data_source_file d5cc05883j2.cif
_cod_data_source_block 2
_cod_original_cell_volume 1840.1(5)
_cod_database_code 7135227
_shelx_shelxl_version_number 2018/3
_shelx_space_group_comment
;
The symmetry employed for this shelxl refinement is uniquely defined
by the following loop, which should always be used as a source of
symmetry information in preference to the above space-group names.
They are only intended as comments.
;
_shelx_estimated_absorpt_t_max 0.959
_shelx_estimated_absorpt_t_min 0.850
_olex2_refinement_description
;
1. Fixed Uiso
 At 1.2 times of:
  All C(H) groups, All C(H,H) groups
 At 1.5 times of:
  All C(H,H,H) groups
2. Restrained distances
 Cl1-C5 \\sim Cl1A-C5A
 with sigma of 0.02
 C5-Cl8 \\sim C5A-Cl8A
 with sigma of 0.02
 Cl1-Cl8 \\sim Cl1A-Cl8A
 with sigma of 0.04
 Cl2-C2 \\sim Cl2A-C2A
 with sigma of 0.02
 Cl3-C2 \\sim Cl3A-C2A
 with sigma of 0.02
 Cl2-Cl3 \\sim Cl2A-Cl3A
 with sigma of 0.04
3. Uiso/Uaniso restraints and constraints
Cl8A \\sim C5A \\sim Cl1A \\sim Cl8 \\sim Cl1 \\sim C5: within 2A with sigma of
0.01 and sigma for terminal atoms of 0.02 within 2A
C2A \\sim Cl2A \\sim Cl3A \\sim C2 \\sim Cl2 \\sim Cl3: within 2A with sigma of
0.01 and sigma for terminal atoms of 0.02 within 2A
4. Rigid body (RIGU) restrains
 Cl8, Cl1, C5
 with sigma for 1-2 distances of 0.001 and sigma for 1-3 distances of 0.001
 Cl8A, C5A, Cl1A
 with sigma for 1-2 distances of 0.001 and sigma for 1-3 distances of 0.001
 C2A, Cl2A, Cl3A
 with sigma for 1-2 distances of 0.001 and sigma for 1-3 distances of 0.001
 Cl2, C2, Cl3
 with sigma for 1-2 distances of 0.001 and sigma for 1-3 distances of 0.001
5. Others
 Sof(Cl8A)=Sof(C5A)=Sof(H5AA)=Sof(H5AB)=Sof(Cl1A)=1-FVAR(1)
 Sof(Cl1)=Sof(C5)=Sof(H5A)=Sof(H5B)=Sof(Cl8)=FVAR(1)
 Sof(C2A)=Sof(H2AA)=Sof(H2AB)=Sof(Cl2A)=Sof(Cl3A)=1-FVAR(2)
 Sof(Cl2)=Sof(Cl3)=Sof(C2)=Sof(H2A)=Sof(H2B)=FVAR(2)
6.a Secondary CH2 refined with riding coordinates:
 C5(H5A,H5B), C2(H2A,H2B), C5A(H5AA,H5AB), C2A(H2AA,H2AB)
6.b Aromatic/amide H refined with riding coordinates:
 C00A(H00A), C00H(H00H), C00I(H00I), C00K(H00K), C00L(H00L), C00M(H00M),
 C00O(H00O), C00Q(H00Q), C00S(H00S), C00T(H00T), C00U(H00U), C00V(H00V),
 C00X(H00X), C00Y(H00Y), C00Z(H00Z), C010(H010), C011(H011), C012(H012),
 C013(H013), C014(H014), C018(H018), C019(H019), C01A(H01A), C01C(H01C)
6.c Idealised Me refined as rotating group:
 C01D(H01B,H01D,H01E)
;
_olex2_submission_special_instructions 'No special instructions were received'

loop_
_space_group_symop_operation_xyz
'x, y, z'
'-x, y+1/2, -z'

loop_
_atom_site_label
_atom_site_type_symbol
_atom_site_fract_x
_atom_site_fract_y
_atom_site_fract_z
_atom_site_U_iso_or_equiv
_atom_site_adp_type
_atom_site_occupancy
_atom_site_site_symmetry_order
_atom_site_calc_flag
_atom_site_refinement_flags_posn
_atom_site_refinement_flags_adp
_atom_site_refinement_flags_occupancy
_atom_site_disorder_assembly
_atom_site_disorder_group
S001 S 0.64293(11) 0.55528(17) 0.76276(10) 0.0594(4) Uani 1 1 d . . . . .
O002 O 0.2513(3) 0.5674(4) 0.4682(2) 0.0513(9) Uani 1 1 d . . . . .
N003 N 0.3120(3) 0.4765(4) 0.5963(3) 0.0398(9) Uani 1 1 d . . . . .
N004 N 0.5106(3) 0.5884(5) 0.7678(3) 0.0455(10) Uani 1 1 d . . . . .
O005 O 0.6588(3) 0.5153(6) 0.6747(3) 0.0788(16) Uani 1 1 d . . . . .
O006 O 0.6764(4) 0.4669(5) 0.8318(4) 0.0818(14) Uani 1 1 d . . . . .
N007 N 0.0969(4) 0.4861(5) 0.6453(3) 0.0529(11) Uani 1 1 d . . . . .
C008 C 0.4425(4) 0.5898(5) 0.6905(3) 0.0392(10) Uani 1 1 d . . . . .
C009 C 0.3774(4) 0.6975(5) 0.5551(3) 0.0383(10) Uani 1 1 d . . . . .
C00A C 0.2779(5) 0.2525(5) 0.5362(4) 0.0480(12) Uani 1 1 d . . . . .
H00A H 0.352630 0.246106 0.522570 0.058 Uiso 1 1 calc R U . . .
C00B C 0.4391(4) 0.7052(5) 0.6332(3) 0.0401(10) Uani 1 1 d . . . . .
C00C C 0.2391(4) 0.3634(5) 0.5781(3) 0.0410(11) Uani 1 1 d . . . . .
C00D C 0.3789(4) 0.4795(5) 0.6723(3) 0.0374(10) Uani 1 1 d . . . . .
C00E C 0.3088(4) 0.5780(5) 0.5342(3) 0.0414(11) Uani 1 1 d . . . . .
C00F C 0.0568(4) 0.2655(6) 0.5807(4) 0.0483(12) Uani 1 1 d . . . . .
C00G C 0.4646(4) 0.6169(6) 0.8515(4) 0.0477(12) Uani 1 1 d . . . . .
C00H C 0.4958(5) 0.9303(6) 0.5925(4) 0.0531(13) Uani 1 1 d . . . . .
H00H H 0.535321 1.010276 0.605605 0.064 Uiso 1 1 calc R U . . .
C00I C 0.4975(4) 0.8258(6) 0.6518(3) 0.0477(12) Uani 1 1 d . . . . .
H00I H 0.537811 0.835083 0.704784 0.057 Uiso 1 1 calc R U . . .
C00J C 0.1287(4) 0.3744(5) 0.6028(3) 0.0427(11) Uani 1 1 d . . . . .
C00K C 0.3768(4) 0.8046(6) 0.4956(4) 0.0474(12) Uani 1 1 d . . . . .
H00K H 0.335269 0.797844 0.443060 0.057 Uiso 1 1 calc R U . . .
C00L C 0.2020(5) 0.1460(6) 0.5137(4) 0.0573(14) Uani 1 1 d . . . . .
H00L H 0.226863 0.069947 0.483215 0.069 Uiso 1 1 calc R U . . .
C00M C 0.4373(4) 0.9202(6) 0.5142(4) 0.0515(13) Uani 1 1 d . . . . .
H00M H 0.438734 0.991554 0.473832 0.062 Uiso 1 1 calc R U . . .
C00N C 0.3752(5) 0.3598(6) 0.7290(3) 0.0481(12) Uani 1 1 d . . . . .
C00O C -0.0544(5) 0.2786(8) 0.6041(5) 0.0663(17) Uani 1 1 d . . . . .
H00O H -0.106118 0.210643 0.589180 0.080 Uiso 1 1 calc R U . . .
C00Q C 0.4604(6) 0.2655(6) 0.7313(4) 0.0628(16) Uani 1 1 d . . . . .
H00Q H 0.520048 0.275098 0.694554 0.075 Uiso 1 1 calc R U . . .
C00S C 0.0970(5) 0.1527(6) 0.5349(4) 0.0590(15) Uani 1 1 d . . . . .
H00S H 0.048711 0.081378 0.519312 0.071 Uiso 1 1 calc R U . . .
C00T C -0.0063(5) 0.4907(8) 0.6665(4) 0.0647(16) Uani 1 1 d . . . . .
H00T H -0.029393 0.567993 0.696538 0.078 Uiso 1 1 calc R U . . .
C00U C -0.0853(5) 0.3902(8) 0.6481(5) 0.0698(18) Uani 1 1 d . . . . .
H00U H -0.158122 0.399961 0.665912 0.084 Uiso 1 1 calc R U . . .
C00V C 0.4565(8) 0.1576(8) 0.7879(6) 0.087(2) Uani 1 1 d . . . . .
H00V H 0.512577 0.091732 0.788282 0.105 Uiso 1 1 calc R U . . .
C00W C 0.7139(5) 0.7090(7) 0.7803(4) 0.0584(15) Uani 1 1 d . . . . .
C00X C 0.7249(6) 0.7621(8) 0.8638(4) 0.0658(16) Uani 1 1 d . . . . .
H00X H 0.696480 0.714464 0.910810 0.079 Uiso 1 1 calc R U . . .
C00Y C 0.4132(6) 0.7396(7) 0.8629(4) 0.0629(16) Uani 1 1 d . . . . .
H00Y H 0.410875 0.804807 0.818330 0.075 Uiso 1 1 calc R U . . .
C00Z C 0.2875(5) 0.3458(7) 0.7857(4) 0.0673(17) Uani 1 1 d . . . . .
H00Z H 0.229140 0.408722 0.784405 0.081 Uiso 1 1 calc R U . . .
C010 C 0.4700(6) 0.5223(7) 0.9158(4) 0.0648(16) Uani 1 1 d . . . . .
H010 H 0.504776 0.438399 0.907092 0.078 Uiso 1 1 calc R U . . .
C011 C 0.3718(10) 0.1450(10) 0.8438(6) 0.098(3) Uani 1 1 d . . . . .
H011 H 0.371423 0.071575 0.882769 0.118 Uiso 1 1 calc R U . . .
C012 C 0.7769(7) 0.8831(9) 0.8773(6) 0.083(2) Uani 1 1 d . . . . .
H012 H 0.788080 0.916270 0.934183 0.100 Uiso 1 1 calc R U . . .
C013 C 0.4230(7) 0.5517(10) 0.9952(4) 0.085(2) Uani 1 1 d . . . . .
H013 H 0.425787 0.487117 1.040080 0.103 Uiso 1 1 calc R U . . .
C014 C 0.7514(6) 0.7805(11) 0.7130(5) 0.087(2) Uani 1 1 d . . . . .
H014 H 0.743509 0.745935 0.656236 0.104 Uiso 1 1 calc R U . . .
C017 C 0.8137(7) 0.9582(10) 0.8073(6) 0.095(3) Uani 1 1 d . . . . .
C018 C 0.3736(7) 0.6732(9) 1.0074(5) 0.083(2) Uani 1 1 d . . . . .
H018 H 0.345153 0.694343 1.061614 0.099 Uiso 1 1 calc R U . . .
C019 C 0.8018(7) 0.9050(11) 0.7277(6) 0.099(3) Uani 1 1 d . . . . .
H019 H 0.828433 0.953550 0.680402 0.119 Uiso 1 1 calc R U . . .
C01A C 0.3650(7) 0.7653(9) 0.9408(5) 0.084(2) Uani 1 1 d . . . . .
H01A H 0.325951 0.846645 0.948264 0.101 Uiso 1 1 calc R U . . .
C01C C 0.2885(8) 0.2372(11) 0.8437(6) 0.103(3) Uani 1 1 d . . . . .
H01C H 0.231370 0.227709 0.882765 0.124 Uiso 1 1 calc R U . . .
C01D C 0.8713(11) 1.0953(13) 0.8241(10) 0.150(5) Uani 1 1 d . . . . .
H01B H 0.818991 1.168431 0.813169 0.225 Uiso 1 1 calc R U . . .
H01D H 0.932362 1.104659 0.785715 0.225 Uiso 1 1 calc R U . . .
H01E H 0.898854 1.099390 0.883966 0.225 Uiso 1 1 calc R U . . .
Cl1 Cl -0.0726(7) 0.3294(6) 0.3856(5) 0.159(3) Uani 0.545(8) 1 d D U P A 1
C5 C -0.163(2) 0.325(4) 0.3139(15) 0.157(6) Uani 0.545(8) 1 d D U P A 1
H5A H -0.224213 0.382947 0.331369 0.188 Uiso 0.545(8) 1 calc R U P A 1
H5B H -0.191466 0.231897 0.309706 0.188 Uiso 0.545(8) 1 calc R U P A 1
Cl8 Cl -0.1243(11) 0.3769(17) 0.2085(8) 0.224(5) Uani 0.545(8) 1 d D U P A 1
Cl2 Cl -0.1101(6) 0.5218(13) 0.0121(4) 0.180(3) Uani 0.609(9) 1 d D U P B 1
Cl3 Cl 0.0362(8) 0.3942(15) -0.0942(6) 0.214(4) Uani 0.609(9) 1 d D U P B 1
C2 C -0.066(2) 0.513(5) -0.0806(16) 0.190(6) Uani 0.609(9) 1 d D U P B 1
H2A H -0.037657 0.602571 -0.096337 0.227 Uiso 0.609(9) 1 calc R U P B 1
H2B H -0.128200 0.492303 -0.121098 0.227 Uiso 0.609(9) 1 calc R U P B 1
Cl8A Cl -0.2152(7) 0.4441(9) 0.2807(7) 0.158(3) Uani 0.455(8) 1 d D U P A 2
C5A C -0.154(3) 0.280(3) 0.272(3) 0.176(6) Uani 0.455(8) 1 d D U P A 2
H5AA H -0.102537 0.266818 0.322001 0.211 Uiso 0.455(8) 1 calc R U P A 2
H5AB H -0.212032 0.211632 0.275427 0.211 Uiso 0.455(8) 1 calc R U P A 2
Cl1A Cl -0.0879(13) 0.2553(19) 0.1838(9) 0.210(5) Uani 0.455(8) 1 d D U P A 2
C2A C -0.056(3) 0.485(7) -0.101(3) 0.189(7) Uani 0.391(9) 1 d D U P B 2
H2AA H -0.110515 0.559017 -0.106086 0.227 Uiso 0.391(9) 1 calc R U P B 2
H2AB H -0.066291 0.426452 -0.152449 0.227 Uiso 0.391(9) 1 calc R U P B 2
Cl2A Cl -0.0715(14) 0.403(3) -0.0175(12) 0.231(6) Uani 0.391(9) 1 d D U P B 2
Cl3A Cl 0.0769(9) 0.550(2) -0.0950(6) 0.178(5) Uani 0.391(9) 1 d D U P B 2

loop_
_atom_site_aniso_label
_atom_site_aniso_U_11
_atom_site_aniso_U_22
_atom_site_aniso_U_33
_atom_site_aniso_U_23
_atom_site_aniso_U_13
_atom_site_aniso_U_12
S001 0.0461(7) 0.0677(9) 0.0633(9) -0.0170(8) -0.0134(6) 0.0083(7)
O002 0.0517(19) 0.053(2) 0.0479(19) 0.0029(18) -0.0134(15) 0.0004(18)
N003 0.0359(19) 0.040(2) 0.043(2) 0.0007(18) -0.0044(16) -0.0045(17)
N004 0.040(2) 0.052(3) 0.044(2) -0.0055(19) -0.0062(17) 0.0010(18)
O005 0.050(2) 0.112(4) 0.074(3) -0.047(3) -0.0090(19) 0.018(2)
O006 0.072(3) 0.070(3) 0.100(4) -0.001(3) -0.036(3) 0.015(2)
N007 0.045(2) 0.052(3) 0.062(3) -0.007(2) 0.002(2) 0.002(2)
C008 0.037(2) 0.040(3) 0.041(2) -0.0011(19) -0.0014(18) 0.0022(18)
C009 0.033(2) 0.035(2) 0.047(3) 0.001(2) 0.0053(19) 0.0048(18)
C00A 0.046(3) 0.044(3) 0.053(3) -0.001(2) -0.004(2) 0.001(2)
C00B 0.036(2) 0.038(3) 0.046(3) 0.000(2) 0.0048(19) 0.0021(19)
C00C 0.042(2) 0.039(3) 0.042(2) -0.002(2) -0.005(2) -0.005(2)
C00D 0.037(2) 0.037(2) 0.037(2) -0.0017(19) -0.0024(17) 0.0034(19)
C00E 0.036(2) 0.043(3) 0.045(3) -0.001(2) -0.0021(19) 0.006(2)
C00F 0.039(2) 0.056(3) 0.049(3) 0.001(3) -0.003(2) -0.004(2)
C00G 0.047(3) 0.048(3) 0.048(3) -0.003(2) -0.006(2) -0.006(2)
C00H 0.055(3) 0.042(3) 0.063(3) 0.002(3) 0.009(3) -0.005(2)
C00I 0.052(3) 0.044(3) 0.048(3) -0.003(2) 0.004(2) -0.005(2)
C00J 0.041(2) 0.039(3) 0.048(3) 0.000(2) 0.000(2) -0.001(2)
C00K 0.041(2) 0.051(3) 0.051(3) 0.009(2) 0.002(2) 0.007(2)
C00L 0.065(4) 0.045(3) 0.062(4) -0.015(3) -0.003(3) -0.004(3)
C00M 0.050(3) 0.048(3) 0.058(3) 0.012(3) 0.012(2) 0.000(2)
C00N 0.057(3) 0.040(3) 0.046(3) 0.003(2) -0.009(2) -0.006(2)
C00O 0.039(3) 0.078(5) 0.081(4) 0.003(4) -0.004(3) -0.002(3)
C00Q 0.083(4) 0.046(3) 0.059(3) 0.000(3) -0.013(3) 0.014(3)
C00S 0.054(3) 0.052(3) 0.070(4) -0.006(3) -0.010(3) -0.017(3)
C00T 0.047(3) 0.075(4) 0.072(4) -0.002(3) 0.009(3) 0.011(3)
C00U 0.039(3) 0.090(5) 0.080(4) 0.001(4) 0.003(3) 0.003(3)
C00V 0.118(7) 0.053(4) 0.088(5) 0.008(4) -0.028(5) 0.013(4)
C00W 0.044(3) 0.077(4) 0.054(3) -0.011(3) -0.003(2) 0.001(3)
C00X 0.065(4) 0.076(4) 0.055(3) -0.007(3) -0.010(3) -0.008(3)
C00Y 0.076(4) 0.055(4) 0.058(3) 0.004(3) 0.013(3) -0.002(3)
C00Z 0.065(4) 0.067(4) 0.069(4) 0.023(3) -0.005(3) -0.012(3)
C010 0.076(4) 0.069(4) 0.049(3) 0.004(3) -0.008(3) 0.000(3)
C011 0.132(8) 0.077(5) 0.084(6) 0.040(5) -0.025(6) -0.012(5)
C012 0.090(5) 0.081(5) 0.077(5) -0.008(4) -0.008(4) -0.018(4)
C013 0.108(6) 0.097(6) 0.051(4) 0.019(4) -0.003(3) -0.008(5)
C014 0.069(4) 0.137(8) 0.053(4) 0.006(4) -0.004(3) -0.026(5)
C017 0.087(5) 0.097(6) 0.099(6) 0.027(5) -0.008(5) -0.035(5)
C018 0.104(6) 0.090(6) 0.056(4) -0.008(4) 0.016(4) -0.010(5)
C019 0.085(5) 0.117(7) 0.095(6) 0.018(6) -0.010(4) -0.045(5)
C01A 0.115(6) 0.068(4) 0.072(5) 0.000(4) 0.034(4) 0.012(4)
C01C 0.112(7) 0.106(7) 0.093(6) 0.051(5) 0.001(5) -0.025(6)
C01D 0.140(10) 0.112(9) 0.197(13) 0.021(9) -0.010(9) -0.070(8)
Cl1 0.235(7) 0.091(4) 0.146(5) -0.033(3) -0.062(5) 0.040(4)
C5 0.160(10) 0.165(12) 0.145(11) 0.052(10) 0.005(10) 0.014(10)
Cl8 0.221(9) 0.268(11) 0.180(7) 0.061(8) -0.016(6) -0.016(9)
Cl2 0.140(4) 0.272(10) 0.126(4) -0.020(5) 0.011(3) 0.017(5)
Cl3 0.171(6) 0.278(10) 0.193(7) -0.029(7) 0.012(5) 0.056(7)
C2 0.150(9) 0.273(13) 0.146(11) 0.002(10) 0.008(9) 0.029(10)
Cl8A 0.158(6) 0.121(6) 0.192(8) -0.016(5) -0.037(5) -0.009(5)
C5A 0.179(10) 0.185(11) 0.163(11) 0.043(9) 0.010(10) 0.021(10)
Cl1A 0.217(9) 0.232(11) 0.181(8) 0.031(8) 0.018(7) 0.049(8)
C2A 0.148(10) 0.270(13) 0.149(11) -0.001(11) 0.014(9) 0.019(10)
Cl2A 0.205(10) 0.286(13) 0.202(10) 0.024(10) 0.021(8) -0.034(10)
Cl3A 0.143(7) 0.280(12) 0.113(6) -0.018(8) 0.023(5) -0.004(8)

loop_
_atom_type_symbol
_atom_type_description
_atom_type_scat_dispersion_real
_atom_type_scat_dispersion_imag
_atom_type_scat_source
C C 0.0033 0.0016 'International Tables Vol C Tables 4.2.6.8 and 6.1.1.4'
H H 0.0000 0.0000 'International Tables Vol C Tables 4.2.6.8 and 6.1.1.4'
Cl Cl 0.1484 0.1585 'International Tables Vol C Tables 4.2.6.8 and 6.1.1.4'
N N 0.0061 0.0033 'International Tables Vol C Tables 4.2.6.8 and 6.1.1.4'
O O 0.0106 0.0060 'International Tables Vol C Tables 4.2.6.8 and 6.1.1.4'
S S 0.1246 0.1234 'International Tables Vol C Tables 4.2.6.8 and 6.1.1.4'

loop_
_geom_angle_atom_site_label_1
_geom_angle_atom_site_label_2
_geom_angle_atom_site_label_3
_geom_angle
_geom_angle_site_symmetry_1
_geom_angle_site_symmetry_3
_geom_angle_publ_flag
N004 S001 C00W 107.1(3) . . ?
O005 S001 N004 105.4(2) . . ?
O005 S001 C00W 107.5(3) . . ?
O006 S001 N004 109.7(3) . . ?
O006 S001 O005 119.7(3) . . ?
O006 S001 C00W 106.8(3) . . ?
C00D N003 C00C 120.7(4) . . ?
C00E N003 C00C 115.0(4) . . ?
C00E N003 C00D 124.3(4) . . ?
C008 N004 S001 119.9(3) . . ?
C008 N004 C00G 120.8(4) . . ?
C00G N004 S001 119.3(3) . . ?
C00T N007 C00J 116.5(5) . . ?
N004 C008 C00B 121.6(4) . . ?
C00D C008 N004 118.2(4) . . ?
C00D C008 C00B 120.2(4) . . ?
C00B C009 C00E 120.8(4) . . ?
C00B C009 C00K 120.9(5) . . ?
C00K C009 C00E 118.3(4) . . ?
C00C C00A H00A 120.9 . . ?
C00C C00A C00L 118.2(5) . . ?
C00L C00A H00A 120.9 . . ?
C009 C00B C008 119.3(4) . . ?
C009 C00B C00I 118.0(5) . . ?
C00I C00B C008 122.7(4) . . ?
C00A C00C N003 119.5(4) . . ?
C00A C00C C00J 122.6(5) . . ?
C00J C00C N003 117.9(4) . . ?
N003 C00D C00N 116.8(4) . . ?
C008 C00D N003 119.8(4) . . ?
C008 C00D C00N 123.4(4) . . ?
O002 C00E N003 121.1(5) . . ?
O002 C00E C009 123.5(5) . . ?
N003 C00E C009 115.3(4) . . ?
C00O C00F C00J 117.0(5) . . ?
C00S C00F C00J 119.6(5) . . ?
C00S C00F C00O 123.3(5) . . ?
C00Y C00G N004 118.3(5) . . ?
C010 C00G N004 120.4(5) . . ?
C010 C00G C00Y 121.3(6) . . ?
C00I C00H H00H 119.3 . . ?
C00I C00H C00M 121.4(5) . . ?
C00M C00H H00H 119.3 . . ?
C00B C00I H00I 119.9 . . ?
C00H C00I C00B 120.2(5) . . ?
C00H C00I H00I 119.9 . . ?
N007 C00J C00C 119.2(5) . . ?
N007 C00J C00F 123.4(5) . . ?
C00C C00J C00F 117.4(5) . . ?
C009 C00K H00K 120.0 . . ?
C00M C00K C009 119.9(5) . . ?
C00M C00K H00K 120.0 . . ?
C00A C00L H00L 119.4 . . ?
C00S C00L C00A 121.2(5) . . ?
C00S C00L H00L 119.4 . . ?
C00H C00M C00K 119.5(5) . . ?
C00H C00M H00M 120.2 . . ?
C00K C00M H00M 120.2 . . ?
C00Q C00N C00D 120.8(5) . . ?
C00Q C00N C00Z 119.8(6) . . ?
C00Z C00N C00D 119.3(5) . . ?
C00F C00O H00O 120.4 . . ?
C00U C00O C00F 119.2(6) . . ?
C00U C00O H00O 120.4 . . ?
C00N C00Q H00Q 120.4 . . ?
C00V C00Q C00N 119.2(7) . . ?
C00V C00Q H00Q 120.4 . . ?
C00F C00S H00S 119.5 . . ?
C00L C00S C00F 121.0(5) . . ?
C00L C00S H00S 119.5 . . ?
N007 C00T H00T 117.3 . . ?
N007 C00T C00U 125.4(7) . . ?
C00U C00T H00T 117.3 . . ?
C00O C00U C00T 118.4(6) . . ?
C00O C00U H00U 120.8 . . ?
C00T C00U H00U 120.8 . . ?
C00Q C00V H00V 119.5 . . ?
C011 C00V C00Q 120.9(8) . . ?
C011 C00V H00V 119.5 . . ?
C00X C00W S001 119.7(5) . . ?
C014 C00W S001 120.6(5) . . ?
C014 C00W C00X 119.5(7) . . ?
C00W C00X H00X 120.0 . . ?
C012 C00X C00W 119.9(7) . . ?
C012 C00X H00X 120.0 . . ?
C00G C00Y H00Y 120.6 . . ?
C00G C00Y C01A 118.8(6) . . ?
C01A C00Y H00Y 120.6 . . ?
C00N C00Z H00Z 120.5 . . ?
C01C C00Z C00N 119.0(7) . . ?
C01C C00Z H00Z 120.5 . . ?
C00G C010 H010 120.5 . . ?
C00G C010 C013 119.0(7) . . ?
C013 C010 H010 120.5 . . ?
C00V C011 H011 119.6 . . ?
C01C C011 C00V 120.9(7) . . ?
C01C C011 H011 119.6 . . ?
C00X C012 H012 119.8 . . ?
C00X C012 C017 120.4(8) . . ?
C017 C012 H012 119.8 . . ?
C010 C013 H013 119.9 . . ?
C018 C013 C010 120.1(7) . . ?
C018 C013 H013 119.9 . . ?
C00W C014 H014 120.1 . . ?
C00W C014 C019 119.7(8) . . ?
C019 C014 H014 120.1 . . ?
C012 C017 C01D 119.5(10) . . ?
C019 C017 C012 118.4(8) . . ?
C019 C017 C01D 122.0(9) . . ?
C013 C018 H018 119.9 . . ?
C013 C018 C01A 120.1(7) . . ?
C01A C018 H018 119.9 . . ?
C014 C019 H019 119.0 . . ?
C017 C019 C014 121.9(8) . . ?
C017 C019 H019 119.0 . . ?
C00Y C01A H01A 119.7 . . ?
C018 C01A C00Y 120.5(7) . . ?
C018 C01A H01A 119.7 . . ?
C00Z C01C H01C 119.9 . . ?
C011 C01C C00Z 120.2(8) . . ?
C011 C01C H01C 119.9 . . ?
C017 C01D H01B 109.5 . . ?
C017 C01D H01D 109.5 . . ?
C017 C01D H01E 109.5 . . ?
H01B C01D H01D 109.5 . . ?
H01B C01D H01E 109.5 . . ?
H01D C01D H01E 109.5 . . ?
Cl1 C5 H5A 108.2 . . ?
Cl1 C5 H5B 108.2 . . ?
Cl1 C5 Cl8 116.2(17) . . ?
H5A C5 H5B 107.4 . . ?
Cl8 C5 H5A 108.2 . . ?
Cl8 C5 H5B 108.2 . . ?
Cl2 C2 Cl3 115.1(18) . . ?
Cl2 C2 H2A 108.5 . . ?
Cl2 C2 H2B 108.5 . . ?
Cl3 C2 H2A 108.5 . . ?
Cl3 C2 H2B 108.5 . . ?
H2A C2 H2B 107.5 . . ?
Cl8A C5A H5AA 108.6 . . ?
Cl8A C5A H5AB 108.6 . . ?
H5AA C5A H5AB 107.5 . . ?
Cl1A C5A Cl8A 115(2) . . ?
Cl1A C5A H5AA 108.6 . . ?
Cl1A C5A H5AB 108.6 . . ?
C5A Cl1A Cl3A 129.3(16) . 2_545 ?
H2AA C2A H2AB 108.6 . . ?
Cl2A C2A H2AA 110.4 . . ?
Cl2A C2A H2AB 110.4 . . ?
Cl2A C2A Cl3A 107(2) . . ?
Cl3A C2A H2AA 110.4 . . ?
Cl3A C2A H2AB 110.4 . . ?

loop_
_geom_bond_atom_site_label_1
_geom_bond_atom_site_label_2
_geom_bond_distance
_geom_bond_site_symmetry_2
_geom_bond_publ_flag
S001 N004 1.643(4) . ?
S001 O005 1.433(4) . ?
S001 O006 1.421(5) . ?
S001 C00W 1.758(7) . ?
O002 C00E 1.216(6) . ?
N003 C00C 1.444(6) . ?
N003 C00D 1.398(6) . ?
N003 C00E 1.383(6) . ?
N004 C008 1.422(6) . ?
N004 C00G 1.453(7) . ?
N007 C00J 1.345(7) . ?
N007 C00T 1.306(7) . ?
C008 C00B 1.439(7) . ?
C008 C00D 1.356(7) . ?
C009 C00B 1.395(7) . ?
C009 C00E 1.470(7) . ?
C009 C00K 1.397(7) . ?
C00A H00A 0.9400 . ?
C00A C00C 1.362(8) . ?
C00A C00L 1.429(8) . ?
C00B C00I 1.408(7) . ?
C00C C00J 1.410(7) . ?
C00D C00N 1.469(7) . ?
C00F C00J 1.415(7) . ?
C00F C00O 1.414(8) . ?
C00F C00S 1.413(9) . ?
C00G C00Y 1.375(9) . ?
C00G C010 1.360(8) . ?
C00H H00H 0.9400 . ?
C00H C00I 1.376(8) . ?
C00H C00M 1.379(8) . ?
C00I H00I 0.9400 . ?
C00K H00K 0.9400 . ?
C00K C00M 1.379(8) . ?
C00L H00L 0.9400 . ?
C00L C00S 1.330(9) . ?
C00M H00M 0.9400 . ?
C00N C00Q 1.390(9) . ?
C00N C00Z 1.410(9) . ?
C00O H00O 0.9400 . ?
C00O C00U 1.352(11) . ?
C00Q H00Q 0.9400 . ?
C00Q C00V 1.378(10) . ?
C00S H00S 0.9400 . ?
C00T H00T 0.9400 . ?
C00T C00U 1.399(10) . ?
C00U H00U 0.9400 . ?
C00V H00V 0.9400 . ?
C00V C011 1.371(14) . ?
C00W C00X 1.390(9) . ?
C00W C014 1.348(10) . ?
C00X H00X 0.9400 . ?
C00X C012 1.361(11) . ?
C00Y H00Y 0.9400 . ?
C00Y C01A 1.379(9) . ?
C00Z H00Z 0.9400 . ?
C00Z C01C 1.394(10) . ?
C010 H010 0.9400 . ?
C010 C013 1.400(10) . ?
C011 H011 0.9400 . ?
C011 C01C 1.359(15) . ?
C012 H012 0.9400 . ?
C012 C017 1.396(12) . ?
C013 H013 0.9400 . ?
C013 C018 1.355(13) . ?
C014 H014 0.9400 . ?
C014 C019 1.386(13) . ?
C017 C019 1.337(13) . ?
C017 C01D 1.538(14) . ?
C018 H018 0.9400 . ?
C018 C01A 1.371(11) . ?
C019 H019 0.9400 . ?
C01A H01A 0.9400 . ?
C01C H01C 0.9400 . ?
C01D H01B 0.9700 . ?
C01D H01D 0.9700 . ?
C01D H01E 0.9700 . ?
Cl1 C5 1.53(3) . ?
C5 H5A 0.9800 . ?
C5 H5B 0.9800 . ?
C5 Cl8 1.78(2) . ?
Cl2 C2 1.55(2) . ?
Cl3 C2 1.73(3) . ?
C2 H2A 0.9800 . ?
C2 H2B 0.9800 . ?
Cl8A C5A 1.78(3) . ?
C5A H5AA 0.9800 . ?
C5A H5AB 0.9800 . ?
C5A Cl1A 1.63(3) . ?
Cl1A Cl3A 2.44(3) 2_545 ?
C2A H2AA 0.9800 . ?
C2A H2AB 0.9800 . ?
C2A Cl2A 1.54(3) . ?
C2A Cl3A 1.74(4) . ?

loop_
_geom_torsion_atom_site_label_1
_geom_torsion_atom_site_label_2
_geom_torsion_atom_site_label_3
_geom_torsion_atom_site_label_4
_geom_torsion
_geom_torsion_site_symmetry_1
_geom_torsion_site_symmetry_2
_geom_torsion_site_symmetry_3
_geom_torsion_site_symmetry_4
_geom_torsion_publ_flag
S001 N004 C008 C00B -80.0(5) . . . . ?
S001 N004 C008 C00D 100.9(5) . . . . ?
S001 N004 C00G C00Y 121.2(5) . . . . ?
S001 N004 C00G C010 -60.6(6) . . . . ?
S001 C00W C00X C012 -178.1(6) . . . . ?
S001 C00W C014 C019 176.5(6) . . . . ?
N003 C00C C00J N007 -2.8(7) . . . . ?
N003 C00C C00J C00F 177.0(4) . . . . ?
N003 C00D C00N C00Q 103.8(6) . . . . ?
N003 C00D C00N C00Z -80.3(6) . . . . ?
N004 S001 C00W C00X 75.7(6) . . . . ?
N004 S001 C00W C014 -100.0(6) . . . . ?
N004 C008 C00B C009 175.2(4) . . . . ?
N004 C008 C00B C00I -3.4(7) . . . . ?
N004 C008 C00D N003 -179.2(4) . . . . ?
N004 C008 C00D C00N 1.2(7) . . . . ?
N004 C00G C00Y C01A 177.2(7) . . . . ?
N004 C00G C010 C013 -178.7(6) . . . . ?
O005 S001 N004 C008 -7.5(5) . . . . ?
O005 S001 N004 C00G 172.8(4) . . . . ?
O005 S001 C00W C00X -171.4(5) . . . . ?
O005 S001 C00W C014 12.9(7) . . . . ?
O006 S001 N004 C008 -137.7(4) . . . . ?
O006 S001 N004 C00G 42.7(5) . . . . ?
O006 S001 C00W C00X -41.8(6) . . . . ?
O006 S001 C00W C014 142.5(6) . . . . ?
N007 C00T C00U C00O -0.7(11) . . . . ?
C008 N004 C00G C00Y -58.4(7) . . . . ?
C008 N004 C00G C010 119.7(6) . . . . ?
C008 C00B C00I C00H 176.6(5) . . . . ?
C008 C00D C00N C00Q -76.6(7) . . . . ?
C008 C00D C00N C00Z 99.3(6) . . . . ?
C009 C00B C00I C00H -2.1(7) . . . . ?
C009 C00K C00M C00H -1.6(8) . . . . ?
C00A C00C C00J N007 178.8(5) . . . . ?
C00A C00C C00J C00F -1.3(7) . . . . ?
C00A C00L C00S C00F 0.0(10) . . . . ?
C00B C008 C00D N003 1.7(7) . . . . ?
C00B C008 C00D C00N -177.9(5) . . . . ?
C00B C009 C00E O002 178.1(5) . . . . ?
C00B C009 C00E N003 -0.8(6) . . . . ?
C00B C009 C00K C00M -0.4(7) . . . . ?
C00C N003 C00D C008 -176.6(4) . . . . ?
C00C N003 C00D C00N 3.1(6) . . . . ?
C00C N003 C00E O002 -2.7(6) . . . . ?
C00C N003 C00E C009 176.2(4) . . . . ?
C00C C00A C00L C00S -1.9(9) . . . . ?
C00D N003 C00C C00A -87.1(6) . . . . ?
C00D N003 C00C C00J 94.5(5) . . . . ?
C00D N003 C00E O002 177.7(5) . . . . ?
C00D N003 C00E C009 -3.4(6) . . . . ?
C00D C008 C00B C009 -5.7(7) . . . . ?
C00D C008 C00B C00I 175.6(4) . . . . ?
C00D C00N C00Q C00V 177.2(6) . . . . ?
C00D C00N C00Z C01C -175.5(6) . . . . ?
C00E N003 C00C C00A 93.3(5) . . . . ?
C00E N003 C00C C00J -85.2(5) . . . . ?
C00E N003 C00D C008 3.1(7) . . . . ?
C00E N003 C00D C00N -177.3(5) . . . . ?
C00E C009 C00B C008 5.2(6) . . . . ?
C00E C009 C00B C00I -176.1(4) . . . . ?
C00E C009 C00K C00M 177.9(4) . . . . ?
C00F C00O C00U C00T 2.0(10) . . . . ?
C00G N004 C008 C00B 99.6(6) . . . . ?
C00G N004 C008 C00D -79.5(6) . . . . ?
C00G C00Y C01A C018 3.6(12) . . . . ?
C00G C010 C013 C018 -0.4(11) . . . . ?
C00I C00H C00M C00K 1.7(8) . . . . ?
C00J N007 C00T C00U -0.4(10) . . . . ?
C00J C00F C00O C00U -2.2(9) . . . . ?
C00J C00F C00S C00L 1.3(9) . . . . ?
C00K C009 C00B C008 -176.5(4) . . . . ?
C00K C009 C00B C00I 2.2(7) . . . . ?
C00K C009 C00E O002 -0.3(7) . . . . ?
C00K C009 C00E N003 -179.1(4) . . . . ?
C00L C00A C00C N003 -175.7(5) . . . . ?
C00L C00A C00C C00J 2.6(8) . . . . ?
C00M C00H C00I C00B 0.1(8) . . . . ?
C00N C00Q C00V C011 -2.2(11) . . . . ?
C00N C00Z C01C C011 -1.5(13) . . . . ?
C00O C00F C00J N007 1.2(8) . . . . ?
C00O C00F C00J C00C -178.7(5) . . . . ?
C00O C00F C00S C00L 179.2(6) . . . . ?
C00Q C00N C00Z C01C 0.5(9) . . . . ?
C00Q C00V C011 C01C 1.2(14) . . . . ?
C00S C00F C00J N007 179.2(5) . . . . ?
C00S C00F C00J C00C -0.6(8) . . . . ?
C00S C00F C00O C00U 179.9(6) . . . . ?
C00T N007 C00J C00C 180.0(5) . . . . ?
C00T N007 C00J C00F 0.1(8) . . . . ?
C00V C011 C01C C00Z 0.6(15) . . . . ?
C00W S001 N004 C008 106.7(4) . . . . ?
C00W S001 N004 C00G -72.9(5) . . . . ?
C00W C00X C012 C017 3.7(12) . . . . ?
C00W C014 C019 C017 -0.7(14) . . . . ?
C00X C00W C014 C019 0.8(12) . . . . ?
C00X C012 C017 C019 -3.5(14) . . . . ?
C00X C012 C017 C01D 179.4(10) . . . . ?
C00Y C00G C010 C013 -0.6(10) . . . . ?
C00Z C00N C00Q C00V 1.4(9) . . . . ?
C010 C00G C00Y C01A -1.0(10) . . . . ?
C010 C013 C018 C01A 3.0(13) . . . . ?
C012 C017 C019 C014 2.0(15) . . . . ?
C013 C018 C01A C00Y -4.6(14) . . . . ?
C014 C00W C00X C012 -2.3(11) . . . . ?
C01D C017 C019 C014 179.0(11) . . . . ?
Cl8A C5A Cl1A Cl3A -142.1(17) . . . 2_545 ?
